data_7134500
loop_
_publ_author_name
'Gowda, Punith S.'
'Sharada, Duddu S.'
'Satyanarayana, Gedu'

_publ_section_title
;
 A TBADT-enabled photo-induced radical cyclization pathway: concise access
 to functionalized oxindoles
;
_journal_issue 46
_journal_name_full 'Chemical Communications'
_journal_page_first 8391
_journal_page_last 8394
_journal_paper_doi 10.1039/D5CC01590A
_journal_volume 61
_journal_year 2025
_chemical_formula_moiety 'C13 H15 N O3'
_chemical_formula_sum 'C13 H15 N O3'
_chemical_formula_weight 233.26
_space_group_crystal_system monoclinic
_space_group_IT_number 14
_space_group_name_Hall '-P 2ybc'
_space_group_name_H-M_alt 'P 1 21/c 1'
_atom_sites_solution_hydrogens geom
_atom_sites_solution_primary dual
_audit_creation_date 2024-11-12
_audit_creation_method
;
Olex2 1.5-alpha
(compiled 2024.11.02 svn.r19aeb66f for OlexSys, GUI svn.r7078)
;
_audit_update_record
;
2024-11-12 deposited with the CCDC.	2025-05-05 downloaded from the CCDC.
;
_cell_angle_alpha 90
_cell_angle_beta 92.300(2)
_cell_angle_gamma 90
_cell_formula_units_Z 4
_cell_length_a 5.1369(3)
_cell_length_b 9.3444(5)
_cell_length_c 25.1733(16)
_cell_measurement_reflns_used 3808
_cell_measurement_temperature 298(2)
_cell_measurement_theta_max 25.554
_cell_measurement_theta_min 2.716
_cell_volume 1207.38(12)
_computing_cell_refinement 'SAINT V8.40B (?, 2016)'
_computing_data_reduction 'SAINT V8.40B (?, 2016)'
_computing_molecular_graphics 'Olex2 1.5-alpha (Dolomanov et al., 2009)'
_computing_publication_material 'Olex2 1.5-alpha (Dolomanov et al., 2009)'
_computing_structure_refinement 'XL  (Sheldrick, 2008)'
_computing_structure_solution 'SHELXT 2018/2 (Sheldrick, 2018)'
_diffrn_ambient_temperature 298.00
_diffrn_measured_fraction_theta_full 0.999
_diffrn_measured_fraction_theta_max 0.998
_diffrn_measurement_device_type 'Bruker APEX-V Photon II'
_diffrn_radiation_type MoK\a
_diffrn_radiation_wavelength 0.71073
_diffrn_reflns_av_R_equivalents 0.0640
_diffrn_reflns_av_unetI/netI 0.0440
_diffrn_reflns_Laue_measured_fraction_full 0.999
_diffrn_reflns_Laue_measured_fraction_max 0.998
_diffrn_reflns_limit_h_max 5
_diffrn_reflns_limit_h_min -6
_diffrn_reflns_limit_k_max 11
_diffrn_reflns_limit_k_min -11
_diffrn_reflns_limit_l_max 31
_diffrn_reflns_limit_l_min -32
_diffrn_reflns_number 16379
_diffrn_reflns_point_group_measured_fraction_full 0.999
_diffrn_reflns_point_group_measured_fraction_max 0.998
_diffrn_reflns_theta_full 25.242
_diffrn_reflns_theta_max 27.142
_diffrn_reflns_theta_min 2.325
_diffrn_source_current 1.4
_diffrn_source_power 0.07
_diffrn_source_voltage 50.0
_exptl_absorpt_coefficient_mu 0.091
_exptl_absorpt_correction_T_max 0.7455
_exptl_absorpt_correction_T_min 0.5290
_exptl_absorpt_correction_type multi-scan
_exptl_absorpt_process_details
;
SADABS-2016/2 (Bruker,2016/2) was used for absorption correction.
wR2(int) was 0.0890 before and 0.0661 after correction.
The Ratio of minimum to maximum transmission is 0.7096.
The \l/2 correction factor is Not present.
;
_exptl_crystal_colour 'clear brownish orange'
_exptl_crystal_colour_lustre clear
_exptl_crystal_colour_modifier brownish
_exptl_crystal_colour_primary orange
_exptl_crystal_density_diffrn 1.283
_exptl_crystal_description block
_exptl_crystal_F_000 496
_exptl_crystal_size_max 0.25
_exptl_crystal_size_mid 0.23
_exptl_crystal_size_min 0.19
_refine_diff_density_max 0.223
_refine_diff_density_min -0.183
_refine_diff_density_rms 0.038
_refine_ls_extinction_method none
_refine_ls_goodness_of_fit_ref 1.023
_refine_ls_hydrogen_treatment constr
_refine_ls_matrix_type full
_refine_ls_number_parameters 157
_refine_ls_number_reflns 2675
_refine_ls_number_restraints 0
_refine_ls_restrained_S_all 1.023
_refine_ls_R_factor_all 0.0845
_refine_ls_R_factor_gt 0.0536
_refine_ls_shift/su_max 0.000
_refine_ls_shift/su_mean 0.000
_refine_ls_structure_factor_coef Fsqd
_refine_ls_weighting_details 'w=1/[\s^2^(Fo^2^)+(0.0599P)^2^+0.4193P] where P=(Fo^2^+2Fc^2^)/3'
_refine_ls_weighting_scheme calc
_refine_ls_wR_factor_gt 0.1301
_refine_ls_wR_factor_ref 0.1483
_reflns_Friedel_coverage 0.000
_reflns_number_gt 1835
_reflns_number_total 2675
_reflns_threshold_expression 'I > 2\s(I)'
_cod_data_source_file d5cc01590a2.cif
_cod_data_source_block mo_gs_ps_p4me_2
_cod_depositor_comments 'Adding full bibliography for 7134498--7134500.cif.'
_cod_database_code 7134500
_shelx_shelxl_version_number 2019/1
_shelx_space_group_comment
;
The symmetry employed for this shelxl refinement is uniquely defined
by the following loop, which should always be used as a source of
symmetry information in preference to the above space-group names.
They are only intended as comments.
;
_shelx_estimated_absorpt_t_max 0.983
_shelx_estimated_absorpt_t_min 0.978
_olex2_refinement_description
;
1. Fixed Uiso
 At 1.2 times of:
  All C(H) groups, All C(H,H) groups
 At 1.5 times of:
  All C(H,H,H) groups
2.a Ternary CH refined with riding coordinates:
 C9(H9)
2.b Secondary CH2 refined with riding coordinates:
 C10(H10A,H10B)
2.c Aromatic/amide H refined with riding coordinates:
 C3(H3), C7(H7), C6(H6)
2.d Idealised Me refined as rotating group:
 C12(H12A,H12B,H12C), C1(H1A,H1B,H1C), C13(H13A,H13B,H13C)
;
_olex2_exptl_crystal_mounting_method 'nylon loop used'
_olex2_submission_special_instructions 'No special instructions were received'

loop_
_space_group_symop_operation_xyz
'x, y, z'
'-x, y+1/2, -z+1/2'
'-x, -y, -z'
'x, -y-1/2, z-1/2'

loop_
_atom_site_label
_atom_site_type_symbol
_atom_site_fract_x
_atom_site_fract_y
_atom_site_fract_z
_atom_site_U_iso_or_equiv
_atom_site_adp_type
_atom_site_occupancy
_atom_site_site_symmetry_order
_atom_site_calc_flag
_atom_site_refinement_flags_posn
_atom_site_refinement_flags_adp
_atom_site_refinement_flags_occupancy
_atom_site_disorder_assembly
_atom_site_disorder_group
O1 O 0.9134(3) 0.39236(15) 0.75046(6) 0.0598(4) Uani 1 1 d . . . . .
O3 O -0.1081(3) 0.34028(17) 0.54966(6) 0.0647(5) Uani 1 1 d . . . . .
O2 O 0.3978(4) 0.73898(18) 0.62653(7) 0.0845(6) Uani 1 1 d . . . . .
N1 N 0.1552(3) 0.20710(17) 0.60599(7) 0.0498(4) Uani 1 1 d . . . . .
C12 C 0.6067(6) 0.7608(3) 0.54492(12) 0.0888(9) Uani 1 1 d . . . . .
H12A H 0.512996 0.764543 0.511174 0.133 Uiso 1 1 calc R U . . .
H12B H 0.767534 0.710221 0.541152 0.133 Uiso 1 1 calc R U . . .
H12C H 0.642821 0.856349 0.557138 0.133 Uiso 1 1 calc R U . . .
C11 C 0.4456(4) 0.6849(2) 0.58434(9) 0.0551(5) Uani 1 1 d . . . . .
C10 C 0.3487(4) 0.5406(2) 0.56783(8) 0.0474(5) Uani 1 1 d . . . . .
H10A H 0.495092 0.485162 0.555929 0.057 Uiso 1 1 calc R U . . .
H10B H 0.227272 0.552105 0.537629 0.057 Uiso 1 1 calc R U . . .
C9 C 0.2146(4) 0.4549(2) 0.61041(7) 0.0446(5) Uani 1 1 d . . . . .
H9 H 0.096033 0.517103 0.629372 0.053 Uiso 1 1 calc R U . . .
C4 C 0.3972(3) 0.37956(19) 0.64980(7) 0.0410(4) Uani 1 1 d . . . . .
C3 C 0.5829(4) 0.4295(2) 0.68544(7) 0.0454(5) Uani 1 1 d . . . . .
H3 H 0.611124 0.527384 0.689166 0.055 Uiso 1 1 calc R U . . .
C2 C 0.7302(4) 0.3324(2) 0.71623(7) 0.0449(5) Uani 1 1 d . . . . .
C1 C 1.0741(4) 0.2978(3) 0.78152(9) 0.0609(6) Uani 1 1 d . . . . .
H1A H 1.164755 0.234834 0.758456 0.091 Uiso 1 1 calc R U . . .
H1B H 0.967944 0.242402 0.804383 0.091 Uiso 1 1 calc R U . . .
H1C H 1.198114 0.352256 0.802684 0.091 Uiso 1 1 calc R U . . .
C7 C 0.6873(4) 0.1867(2) 0.71110(8) 0.0513(5) Uani 1 1 d . . . . .
H7 H 0.786712 0.122744 0.731686 0.062 Uiso 1 1 calc R U . . .
C6 C 0.4950(4) 0.1352(2) 0.67508(8) 0.0531(5) Uani 1 1 d . . . . .
H6 H 0.463178 0.037591 0.671657 0.064 Uiso 1 1 calc R U . . .
C5 C 0.3542(3) 0.2330(2) 0.64487(7) 0.0436(4) Uani 1 1 d . . . . .
C8 C 0.0622(4) 0.3311(2) 0.58472(8) 0.0488(5) Uani 1 1 d . . . . .
C13 C 0.0578(5) 0.0678(2) 0.59028(11) 0.0702(7) Uani 1 1 d . . . . .
H13A H -0.097136 0.078816 0.568042 0.105 Uiso 1 1 calc R U . . .
H13B H 0.018053 0.013809 0.621371 0.105 Uiso 1 1 calc R U . . .
H13C H 0.187668 0.018242 0.570997 0.105 Uiso 1 1 calc R U . . .

loop_
_atom_site_aniso_label
_atom_site_aniso_U_11
_atom_site_aniso_U_22
_atom_site_aniso_U_33
_atom_site_aniso_U_23
_atom_site_aniso_U_13
_atom_site_aniso_U_12
O1 0.0583(9) 0.0523(9) 0.0671(10) -0.0001(7) -0.0198(7) 0.0011(7)
O3 0.0525(8) 0.0730(11) 0.0670(10) 0.0047(8) -0.0177(7) 0.0000(8)
O2 0.1247(16) 0.0539(10) 0.0763(12) -0.0126(9) 0.0201(11) -0.0029(10)
N1 0.0475(9) 0.0443(9) 0.0569(10) 0.0007(8) -0.0065(8) -0.0039(7)
C12 0.097(2) 0.0721(17) 0.099(2) -0.0053(15) 0.0194(16) -0.0334(15)
C11 0.0574(12) 0.0473(12) 0.0602(13) -0.0008(10) -0.0029(10) 0.0030(9)
C10 0.0489(10) 0.0450(11) 0.0479(11) 0.0032(9) -0.0034(8) 0.0033(9)
C9 0.0446(10) 0.0420(10) 0.0470(11) 0.0003(8) 0.0002(8) 0.0056(8)
C4 0.0417(10) 0.0394(10) 0.0420(10) 0.0022(8) 0.0028(8) 0.0044(8)
C3 0.0492(10) 0.0367(10) 0.0502(11) 0.0001(8) 0.0011(9) 0.0009(8)
C2 0.0436(10) 0.0471(11) 0.0438(10) 0.0003(8) -0.0002(8) -0.0004(8)
C1 0.0564(12) 0.0705(15) 0.0546(13) 0.0068(11) -0.0122(10) 0.0017(11)
C7 0.0526(11) 0.0448(11) 0.0559(12) 0.0086(9) -0.0050(9) 0.0049(9)
C6 0.0554(12) 0.0390(10) 0.0644(13) 0.0034(9) -0.0050(10) -0.0002(9)
C5 0.0412(9) 0.0421(10) 0.0474(11) -0.0005(8) 0.0006(8) -0.0016(8)
C8 0.0412(10) 0.0536(12) 0.0517(12) 0.0015(9) 0.0026(9) 0.0003(9)
C13 0.0724(15) 0.0504(13) 0.0864(17) -0.0068(12) -0.0123(13) -0.0115(11)

loop_
_atom_type_symbol
_atom_type_description
_atom_type_scat_dispersion_real
_atom_type_scat_dispersion_imag
_atom_type_scat_source
C C 0.0033 0.0016 'International Tables Vol C Tables 4.2.6.8 and 6.1.1.4'
H H 0.0000 0.0000 'International Tables Vol C Tables 4.2.6.8 and 6.1.1.4'
N N 0.0061 0.0033 'International Tables Vol C Tables 4.2.6.8 and 6.1.1.4'
O O 0.0106 0.0060 'International Tables Vol C Tables 4.2.6.8 and 6.1.1.4'

loop_
_geom_angle_atom_site_label_1
_geom_angle_atom_site_label_2
_geom_angle_atom_site_label_3
_geom_angle
_geom_angle_site_symmetry_1
_geom_angle_site_symmetry_3
_geom_angle_publ_flag
C2 O1 C1 117.43(17) . . ?
C5 N1 C13 125.40(17) . . ?
C8 N1 C5 111.24(16) . . ?
C8 N1 C13 123.35(18) . . ?
H12A C12 H12B 109.5 . . ?
H12A C12 H12C 109.5 . . ?
H12B C12 H12C 109.5 . . ?
C11 C12 H12A 109.5 . . ?
C11 C12 H12B 109.5 . . ?
C11 C12 H12C 109.5 . . ?
O2 C11 C12 121.4(2) . . ?
O2 C11 C10 123.0(2) . . ?
C10 C11 C12 115.5(2) . . ?
C11 C10 H10A 108.3 . . ?
C11 C10 H10B 108.3 . . ?
C11 C10 C9 115.75(17) . . ?
H10A C10 H10B 107.4 . . ?
C9 C10 H10A 108.3 . . ?
C9 C10 H10B 108.3 . . ?
C10 C9 H9 109.8 . . ?
C10 C9 C8 109.81(15) . . ?
C4 C9 C10 114.82(15) . . ?
C4 C9 H9 109.8 . . ?
C4 C9 C8 102.69(15) . . ?
C8 C9 H9 109.8 . . ?
C3 C4 C9 132.14(17) . . ?
C3 C4 C5 119.94(17) . . ?
C5 C4 C9 107.92(16) . . ?
C4 C3 H3 120.3 . . ?
C4 C3 C2 119.42(18) . . ?
C2 C3 H3 120.3 . . ?
O1 C2 C3 115.25(17) . . ?
O1 C2 C7 124.31(18) . . ?
C7 C2 C3 120.44(18) . . ?
O1 C1 H1A 109.5 . . ?
O1 C1 H1B 109.5 . . ?
O1 C1 H1C 109.5 . . ?
H1A C1 H1B 109.5 . . ?
H1A C1 H1C 109.5 . . ?
H1B C1 H1C 109.5 . . ?
C2 C7 H7 119.9 . . ?
C2 C7 C6 120.27(18) . . ?
C6 C7 H7 119.9 . . ?
C7 C6 H6 120.9 . . ?
C5 C6 C7 118.16(18) . . ?
C5 C6 H6 120.9 . . ?
C4 C5 N1 109.82(16) . . ?
C6 C5 N1 128.42(18) . . ?
C6 C5 C4 121.76(18) . . ?
O3 C8 N1 125.2(2) . . ?
O3 C8 C9 126.45(19) . . ?
N1 C8 C9 108.30(16) . . ?
N1 C13 H13A 109.5 . . ?
N1 C13 H13B 109.5 . . ?
N1 C13 H13C 109.5 . . ?
H13A C13 H13B 109.5 . . ?
H13A C13 H13C 109.5 . . ?
H13B C13 H13C 109.5 . . ?

loop_
_geom_bond_atom_site_label_1
_geom_bond_atom_site_label_2
_geom_bond_distance
_geom_bond_site_symmetry_2
_geom_bond_publ_flag
O1 C2 1.370(2) . ?
O1 C1 1.422(2) . ?
O3 C8 1.221(2) . ?
O2 C11 1.210(3) . ?
N1 C5 1.408(2) . ?
N1 C8 1.356(3) . ?
N1 C13 1.444(3) . ?
C12 H12A 0.9600 . ?
C12 H12B 0.9600 . ?
C12 H12C 0.9600 . ?
C12 C11 1.496(3) . ?
C11 C10 1.491(3) . ?
C10 H10A 0.9700 . ?
C10 H10B 0.9700 . ?
C10 C9 1.525(3) . ?
C9 H9 0.9800 . ?
C9 C4 1.511(3) . ?
C9 C8 1.525(3) . ?
C4 C3 1.366(3) . ?
C4 C5 1.392(3) . ?
C3 H3 0.9300 . ?
C3 C2 1.396(3) . ?
C2 C7 1.385(3) . ?
C1 H1A 0.9600 . ?
C1 H1B 0.9600 . ?
C1 H1C 0.9600 . ?
C7 H7 0.9300 . ?
C7 C6 1.399(3) . ?
C6 H6 0.9300 . ?
C6 C5 1.375(3) . ?
C13 H13A 0.9600 . ?
C13 H13B 0.9600 . ?
C13 H13C 0.9600 . ?

loop_
_geom_torsion_atom_site_label_1
_geom_torsion_atom_site_label_2
_geom_torsion_atom_site_label_3
_geom_torsion_atom_site_label_4
_geom_torsion
_geom_torsion_site_symmetry_1
_geom_torsion_site_symmetry_2
_geom_torsion_site_symmetry_3
_geom_torsion_site_symmetry_4
_geom_torsion_publ_flag
O1 C2 C7 C6 179.84(18) . . . . ?
O2 C11 C10 C9 -7.9(3) . . . . ?
C12 C11 C10 C9 172.5(2) . . . . ?
C11 C10 C9 C4 -80.5(2) . . . . ?
C11 C10 C9 C8 164.46(16) . . . . ?
C10 C9 C4 C3 61.3(3) . . . . ?
C10 C9 C4 C5 -117.55(18) . . . . ?
C10 C9 C8 O3 -56.7(3) . . . . ?
C10 C9 C8 N1 120.87(17) . . . . ?
C9 C4 C3 C2 -178.06(18) . . . . ?
C9 C4 C5 N1 -1.0(2) . . . . ?
C9 C4 C5 C6 178.93(17) . . . . ?
C4 C9 C8 O3 -179.29(19) . . . . ?
C4 C9 C8 N1 -1.70(19) . . . . ?
C4 C3 C2 O1 179.40(17) . . . . ?
C4 C3 C2 C7 -0.5(3) . . . . ?
C3 C4 C5 N1 -179.99(16) . . . . ?
C3 C4 C5 C6 -0.1(3) . . . . ?
C3 C2 C7 C6 -0.2(3) . . . . ?
C2 C7 C6 C5 0.8(3) . . . . ?
C1 O1 C2 C3 -178.06(17) . . . . ?
C1 O1 C2 C7 1.9(3) . . . . ?
C7 C6 C5 N1 179.21(18) . . . . ?
C7 C6 C5 C4 -0.6(3) . . . . ?
C5 N1 C8 O3 178.87(19) . . . . ?
C5 N1 C8 C9 1.2(2) . . . . ?
C5 C4 C3 C2 0.7(3) . . . . ?
C8 N1 C5 C4 -0.2(2) . . . . ?
C8 N1 C5 C6 179.94(19) . . . . ?
C8 C9 C4 C3 -179.55(19) . . . . ?
C8 C9 C4 C5 1.58(19) . . . . ?
C13 N1 C5 C4 -179.8(2) . . . . ?
C13 N1 C5 C6 0.3(3) . . . . ?
C13 N1 C8 O3 -1.5(3) . . . . ?
C13 N1 C8 C9 -179.13(19) . . . . ?
